data_7700915
loop_
_publ_author_name
'Wang, Jinhui'
'Poirot, Alexandre'
'Delavaux-Nicot, B\'eatrice'
'Wolff, Mariusz'
'Mallet-Ladeira, Sonia'
'Calupitan, Jan Patrick'
'Allain, Cl\'emence'
'Benoist, Eric'
'Fery-Forgues, Suzanne'

_publ_section_title
;
 Optimization of aggregation-induced phosphorescence enhancement in
 mononuclear tricarbonyl rhenium(i) complexes: the influence of steric
 hindrance and isomerism.
;
_journal_issue 42
_journal_name_full 'Dalton transactions (Cambridge, England : 2003)'
_journal_page_first 15906
_journal_page_last 15916
_journal_paper_doi 10.1039/c9dt02786f
_journal_volume 48
_journal_year 2019
_chemical_formula_moiety 'C27 H21 Cl N5 O4 Re'
_chemical_formula_sum 'C27 H21 Cl N5 O4 Re'
_chemical_formula_weight 701.15
_space_group_crystal_system triclinic
_space_group_IT_number 2
_space_group_name_Hall '-P 1'
_space_group_name_H-M_alt 'P -1'
_symmetry_space_group_name_Hall '-P 1'
_symmetry_space_group_name_H-M 'P -1'
_atom_sites_solution_hydrogens geom
_audit_creation_method SHELXL-2014/7
_audit_update_record
;
2019-06-13 deposited with the CCDC.    2019-08-13 downloaded from the CCDC.
;
_cell_angle_alpha 71.646(4)
_cell_angle_beta 75.370(4)
_cell_angle_gamma 85.803(4)
_cell_formula_units_Z 4
_cell_length_a 12.1819(9)
_cell_length_b 13.8261(10)
_cell_length_c 20.0905(14)
_cell_measurement_reflns_used 9987
_cell_measurement_temperature 193(2)
_cell_measurement_theta_max 20.07
_cell_measurement_theta_min 3.36
_cell_volume 3107.5(4)
_computing_cell_refinement SAINT
_computing_data_collection APEX2
_computing_data_reduction SAINT
_computing_molecular_graphics 'Ortep-3 for Windows (Farrugia, 1997)'
_computing_publication_material 'WinGX publication routines (Farrugia, 1999)'
_computing_structure_refinement 'SHELXL-97 (Sheldrick, 2008)'
_computing_structure_solution 'SHELXT (Sheldrick 2015)'
_diffrn_ambient_temperature 193(2)
_diffrn_measured_fraction_theta_full 0.986
_diffrn_measured_fraction_theta_max 0.986
_diffrn_measurement_device_type 'Bruker Kappa APEX II Quazar'
_diffrn_measurement_method 'phi and omega scans'
_diffrn_radiation_monochromator 'multilayer optics'
_diffrn_radiation_source 'microfocus sealed tube'
_diffrn_radiation_type MoK\a
_diffrn_radiation_wavelength 0.71073
_diffrn_reflns_av_R_equivalents 0.0857
_diffrn_reflns_av_unetI/netI 0.0724
_diffrn_reflns_Laue_measured_fraction_full 0.986
_diffrn_reflns_Laue_measured_fraction_max 0.986
_diffrn_reflns_limit_h_max 13
_diffrn_reflns_limit_h_min -13
_diffrn_reflns_limit_k_max 15
_diffrn_reflns_limit_k_min -15
_diffrn_reflns_limit_l_max 22
_diffrn_reflns_limit_l_min -22
_diffrn_reflns_number 63669
_diffrn_reflns_point_group_measured_fraction_full 0.986
_diffrn_reflns_point_group_measured_fraction_max 0.986
_diffrn_reflns_theta_full 23.463
_diffrn_reflns_theta_max 23.463
_diffrn_reflns_theta_min 1.101
_diffrn_standards_decay_% 0
_diffrn_standards_interval_count 0
_diffrn_standards_interval_time 0
_diffrn_standards_number 0
_exptl_absorpt_coefficient_mu 4.033
_exptl_absorpt_correction_T_max 0.7461
_exptl_absorpt_correction_T_min 0.6305
_exptl_absorpt_correction_type multi-scan
_exptl_absorpt_process_details 'SADABS (Bruker-AXS)'
_exptl_crystal_colour colourless
_exptl_crystal_density_diffrn 1.499
_exptl_crystal_density_method 'not measured'
_exptl_crystal_description plate
_exptl_crystal_F_000 1368
_exptl_crystal_size_max 0.100
_exptl_crystal_size_mid 0.080
_exptl_crystal_size_min 0.020
_refine_diff_density_max 1.007
_refine_diff_density_min -2.619
_refine_diff_density_rms 0.405
_refine_ls_extinction_method none
_refine_ls_goodness_of_fit_ref 1.091
_refine_ls_hydrogen_treatment constr
_refine_ls_matrix_type full
_refine_ls_number_parameters 816
_refine_ls_number_reflns 9032
_refine_ls_number_restraints 336
_refine_ls_restrained_S_all 1.071
_refine_ls_R_factor_all 0.1065
_refine_ls_R_factor_gt 0.0642
_refine_ls_shift/su_max 0.001
_refine_ls_shift/su_mean 0.000
_refine_ls_structure_factor_coef Fsqd
_refine_ls_weighting_details 'w=1/[\s^2^(Fo^2^)+(0.1580P)^2^+13.7158P] where P=(Fo^2^+2Fc^2^)/3'
_refine_ls_weighting_scheme calc
_refine_ls_wR_factor_gt 0.1951
_refine_ls_wR_factor_ref 0.2481
_reflns_Friedel_coverage 0.000
_reflns_number_gt 6207
_reflns_number_total 9032
_reflns_threshold_expression 'I > 2\s(I)'
_cod_data_source_file c9dt02786f2.cif
_cod_data_source_block ReL3
_cod_depositor_comments 'Adding full bibliography for 7700915--7700916.cif.'
_cod_database_code 7700915
_shelx_shelxl_version_number 2014/7
_shelx_space_group_comment
;
The symmetry employed for this shelxl refinement is uniquely defined
by the following loop, which should always be used as a source of
symmetry information in preference to the above space-group names.
They are only intended as comments.
;
_shelx_estimated_absorpt_t_min 0.689
_shelx_estimated_absorpt_t_max 0.924

loop_
_space_group_symop_operation_xyz
'x, y, z'
'-x, -y, -z'

loop_
_atom_site_label
_atom_site_type_symbol
_atom_site_fract_x
_atom_site_fract_y
_atom_site_fract_z
_atom_site_U_iso_or_equiv
_atom_site_adp_type
_atom_site_occupancy
_atom_site_site_symmetry_order
_atom_site_calc_flag
_atom_site_refinement_flags_posn
_atom_site_refinement_flags_adp
_atom_site_refinement_flags_occupancy
_atom_site_disorder_assembly
_atom_site_disorder_group
C1 C 0.5554(13) 0.8020(14) 0.3336(10) 0.054(5) Uani 1 1 d . . . . .
C2 C 0.6306(15) 0.9361(14) 0.3825(9) 0.050(4) Uani 1 1 d . . . . .
C3 C 0.5677(15) 0.8637(13) 0.5667(8) 0.052(4) Uani 1 1 d . . . . .
H3 H 0.6135 0.9185 0.5321 0.063 Uiso 1 1 calc R U . . .
C4 C 0.5515(14) 0.8601(13) 0.6363(9) 0.052(4) Uani 1 1 d . . . . .
H4 H 0.5798 0.9124 0.6490 0.063 Uiso 1 1 calc R U . . .
C5 C 0.4910(16) 0.7759(15) 0.6897(10) 0.064(5) Uani 1 1 d . . . . .
H5 H 0.4785 0.7694 0.7395 0.077 Uiso 1 1 calc R U . . .
C6 C 0.4518(14) 0.7056(11) 0.6686(9) 0.045(4) Uani 1 1 d . . . . .
H6 H 0.4099 0.6487 0.7036 0.054 Uiso 1 1 calc R U . . .
C7 C 0.4724(13) 0.7157(12) 0.5955(9) 0.047(4) Uani 1 1 d . . . . .
C8 C 0.4390(13) 0.6464(12) 0.5616(8) 0.044(4) Uani 1 1 d . . . . .
C9 C 0.3658(14) 0.5280(12) 0.5352(10) 0.056(5) Uani 1 1 d . . . . .
H9 H 0.3277 0.4676 0.5402 0.067 Uiso 1 1 calc R U . . .
C10 C 0.3378(13) 0.4982(13) 0.6666(9) 0.051(4) Uani 1 1 d . . . . .
C11 C 0.2207(13) 0.4765(13) 0.6911(8) 0.047(4) Uani 1 1 d . . . . .
H11 H 0.1721 0.5041 0.6596 0.057 Uiso 1 1 calc R U . . .
C12 C 0.1767(14) 0.4157(16) 0.7602(11) 0.067(5) Uani 1 1 d . . . . .
H12 H 0.0979 0.4000 0.7767 0.080 Uiso 1 1 calc R U . . .
C13 C 0.2476(13) 0.3783(13) 0.8047(9) 0.050(4) Uani 1 1 d . . . . .
C14 C 0.3644(12) 0.3999(11) 0.7786(8) 0.042(4) Uani 1 1 d . . . . .
C15 C 0.4132(12) 0.4598(12) 0.7087(9) 0.048(4) Uani 1 1 d . . . . .
H15 H 0.4925 0.4731 0.6915 0.057 Uiso 1 1 calc R U . . .
C16 C 0.3281(13) 0.3007(13) 0.8904(8) 0.046(4) Uani 1 1 d . . . . .
C17 C 0.3546(13) 0.2359(14) 0.9559(8) 0.051(4) Uani 1 1 d . . . . .
C18 C 0.2722(17) 0.1816(15) 1.0107(11) 0.068(5) Uani 1 1 d . . . . .
H18 H 0.1963 0.1877 1.0056 0.082 Uiso 1 1 calc R U . . .
C19 C 0.295(2) 0.1153(16) 1.0761(10) 0.072(6) Uani 1 1 d . . . . .
H19 H 0.2351 0.0795 1.1145 0.086 Uiso 1 1 calc R U . . .
C21 C 0.4855(17) 0.1585(18) 1.0268(10) 0.077(6) Uani 1 1 d . . . . .
H21 H 0.5621 0.1475 1.0301 0.092 Uiso 1 1 calc R U . . .
C22 C 0.4638(14) 0.2282(19) 0.9660(10) 0.076(7) Uani 1 1 d . . . . .
H22 H 0.5228 0.2708 0.9312 0.092 Uiso 1 1 calc R U . . .
C20 C 0.4024(17) 0.1043(17) 1.0827(10) 0.068(6) Uani 1 1 d D . . . .
C23 C 0.432(2) 0.0259(19) 1.1499(11) 0.071(5) Uani 0.79(4) 1 d D U P A 1
C24 C 0.316(2) -0.015(2) 1.2131(12) 0.076(6) Uani 0.79(4) 1 d D U P A 1
H24A H 0.2736 -0.0591 1.1984 0.114 Uiso 0.79(4) 1 calc R U P A 1
H24B H 0.2691 0.0433 1.2201 0.114 Uiso 0.79(4) 1 calc R U P A 1
H24C H 0.3359 -0.0537 1.2584 0.114 Uiso 0.79(4) 1 calc R U P A 1
C25 C 0.506(3) 0.072(3) 1.1814(14) 0.083(6) Uani 0.79(4) 1 d D U P A 1
H25A H 0.4820 0.0472 1.2343 0.125 Uiso 0.79(4) 1 calc R U P A 1
H25B H 0.4990 0.1467 1.1651 0.125 Uiso 0.79(4) 1 calc R U P A 1
H25C H 0.5852 0.0535 1.1655 0.125 Uiso 0.79(4) 1 calc R U P A 1
C26 C 0.488(3) -0.064(2) 1.1261(13) 0.077(6) Uani 0.79(4) 1 d D U P A 1
H26A H 0.4377 -0.0891 1.1041 0.115 Uiso 0.79(4) 1 calc R U P A 1
H26B H 0.5016 -0.1180 1.1682 0.115 Uiso 0.79(4) 1 calc R U P A 1
H26C H 0.5602 -0.0415 1.0908 0.115 Uiso 0.79(4) 1 calc R U P A 1
C23' C 0.445(5) 0.046(4) 1.1508(19) 0.073(6) Uani 0.21(4) 1 d D U P A 2
C24' C 0.347(8) -0.034(6) 1.210(3) 0.074(8) Uani 0.21(4) 1 d D U P A 2
H24D H 0.2744 0.0017 1.2165 0.111 Uiso 0.21(4) 1 calc R U P A 2
H24E H 0.3685 -0.0594 1.2562 0.111 Uiso 0.21(4) 1 calc R U P A 2
H24F H 0.3399 -0.0910 1.1923 0.111 Uiso 0.21(4) 1 calc R U P A 2
C25' C 0.474(9) 0.114(7) 1.189(4) 0.072(7) Uani 0.21(4) 1 d D U P A 2
H25D H 0.5441 0.1517 1.1605 0.107 Uiso 0.21(4) 1 calc R U P A 2
H25E H 0.4848 0.0726 1.2366 0.107 Uiso 0.21(4) 1 calc R U P A 2
H25F H 0.4121 0.1621 1.1956 0.107 Uiso 0.21(4) 1 calc R U P A 2
C26' C 0.545(7) -0.017(8) 1.126(4) 0.076(8) Uani 0.21(4) 1 d D U P A 2
H26D H 0.5528 -0.0108 1.0746 0.115 Uiso 0.21(4) 1 calc R U P A 2
H26E H 0.5321 -0.0891 1.1547 0.115 Uiso 0.21(4) 1 calc R U P A 2
H26F H 0.6145 0.0071 1.1313 0.115 Uiso 0.21(4) 1 calc R U P A 2
C27 C 1.165(2) 0.2326(17) 0.3136(13) 0.093(8) Uani 1 1 d . . . . .
C28 C 1.0791(15) 0.4190(17) 0.2858(11) 0.059(5) Uani 1 1 d . . . . .
C29 C 1.1161(16) 0.0922(15) 0.4878(11) 0.065(5) Uani 1 1 d . . . . .
H29 H 1.1571 0.0766 0.4455 0.078 Uiso 1 1 calc R U . . .
C30 C 1.1090(19) 0.0215(14) 0.5487(11) 0.070(6) Uani 1 1 d . . . . .
H30 H 1.1484 -0.0410 0.5514 0.084 Uiso 1 1 calc R U . . .
C31 C 1.0426(18) 0.0402(15) 0.6093(12) 0.072(6) Uani 1 1 d . . . . .
H31 H 1.0302 -0.0126 0.6542 0.087 Uiso 1 1 calc R U . . .
C32 C 0.9910(18) 0.1380(14) 0.6064(10) 0.066(5) Uani 1 1 d . . . . .
H32 H 0.9493 0.1528 0.6489 0.079 Uiso 1 1 calc R U . . .
C33 C 1.0052(16) 0.2102(12) 0.5379(9) 0.052(4) Uani 1 1 d . . . . .
C34 C 0.9600(13) 0.3082(12) 0.5250(7) 0.040(4) Uani 1 1 d . U . . .
C35 C 0.8731(13) 0.4524(15) 0.5192(8) 0.052(4) Uani 1 1 d . . . . .
H35 H 0.8288 0.5043 0.5347 0.063 Uiso 1 1 calc R U . . .
C36 C 0.8476(15) 0.3299(13) 0.6418(8) 0.052(4) Uani 1 1 d . . . . .
C37 C 0.7322(14) 0.3158(14) 0.6670(10) 0.056(5) Uani 1 1 d . . . . .
H37 H 0.6849 0.3226 0.6348 0.067 Uiso 1 1 calc R U . . .
C38 C 0.6879(15) 0.2915(16) 0.7399(9) 0.066(5) Uani 1 1 d . . . . .
H38 H 0.6094 0.2762 0.7598 0.079 Uiso 1 1 calc R U . . .
C39 C 0.7562(12) 0.2896(11) 0.7828(8) 0.039(4) Uani 1 1 d . . . . .
C40 C 0.8697(12) 0.3008(12) 0.7576(7) 0.039(4) Uani 1 1 d . . . . .
C41 C 0.9232(15) 0.3259(13) 0.6817(9) 0.055(5) Uani 1 1 d . . . . .
H41 H 1.0022 0.3383 0.6619 0.066 Uiso 1 1 calc R U . . .
C42 C 0.8268(14) 0.2779(12) 0.8720(8) 0.042(4) Uani 1 1 d . . . . .
C43 C 0.8492(15) 0.2786(15) 0.9397(9) 0.060(5) Uani 1 1 d . . . . .
C44 C 0.7552(19) 0.275(3) 0.9980(12) 0.117(11) Uani 1 1 d . . . . .
H44 H 0.6806 0.2654 0.9946 0.140 Uiso 1 1 calc R U . . .
C45 C 0.7748(19) 0.286(3) 1.0622(13) 0.112(10) Uani 1 1 d . . . . .
H45 H 0.7131 0.2956 1.0994 0.135 Uiso 1 1 calc R U . . .
C46 C 0.884(2) 0.284(2) 1.0696(10) 0.092(8) Uani 1 1 d . . . . .
C47 C 0.9689(16) 0.295(2) 1.0129(12) 0.090(8) Uani 1 1 d . . . . .
H47 H 1.0420 0.3113 1.0152 0.108 Uiso 1 1 calc R U . . .
C48 C 0.9549(14) 0.2831(19) 0.9495(9) 0.079(7) Uani 1 1 d . . . . .
H48 H 1.0196 0.2781 0.9126 0.094 Uiso 1 1 calc R U . . .
C49 C 0.899(2) 0.281(3) 1.1471(15) 0.096(5) Uani 0.70(2) 1 d D U P B 1
C50 C 0.848(3) 0.364(3) 1.1666(18) 0.099(6) Uani 0.70(2) 1 d D U P B 1
H50A H 0.8232 0.3453 1.2194 0.148 Uiso 0.70(2) 1 calc R U P B 1
H50B H 0.7823 0.3845 1.1457 0.148 Uiso 0.70(2) 1 calc R U P B 1
H50C H 0.9025 0.4204 1.1485 0.148 Uiso 0.70(2) 1 calc R U P B 1
C51 C 0.813(3) 0.194(3) 1.2116(15) 0.098(6) Uani 0.70(2) 1 d D U P B 1
H51A H 0.8326 0.1840 1.2578 0.147 Uiso 0.70(2) 1 calc R U P B 1
H51B H 0.8221 0.1294 1.2003 0.147 Uiso 0.70(2) 1 calc R U P B 1
H51C H 0.7348 0.2170 1.2149 0.147 Uiso 0.70(2) 1 calc R U P B 1
C52 C 1.018(2) 0.281(3) 1.1524(19) 0.098(6) Uani 0.70(2) 1 d D U P B 1
H52A H 1.0590 0.3386 1.1139 0.147 Uiso 0.70(2) 1 calc R U P B 1
H52B H 1.0547 0.2170 1.1471 0.147 Uiso 0.70(2) 1 calc R U P B 1
H52C H 1.0195 0.2864 1.1995 0.147 Uiso 0.70(2) 1 calc R U P B 1
C49' C 0.899(3) 0.294(5) 1.140(3) 0.096(6) Uani 0.30(2) 1 d D U P B 2
C50' C 0.935(6) 0.393(5) 1.120(4) 0.097(6) Uani 0.30(2) 1 d D U P B 2
H50D H 1.0081 0.4026 1.0838 0.146 Uiso 0.30(2) 1 calc R U P B 2
H50E H 0.9447 0.4090 1.1624 0.146 Uiso 0.30(2) 1 calc R U P B 2
H50F H 0.8791 0.4395 1.0991 0.146 Uiso 0.30(2) 1 calc R U P B 2
C51' C 0.783(5) 0.313(6) 1.198(4) 0.097(6) Uani 0.30(2) 1 d D U P B 2
H51D H 0.7825 0.3829 1.1990 0.146 Uiso 0.30(2) 1 calc R U P B 2
H51E H 0.7819 0.2654 1.2459 0.146 Uiso 0.30(2) 1 calc R U P B 2
H51F H 0.7161 0.3006 1.1827 0.146 Uiso 0.30(2) 1 calc R U P B 2
C52' C 0.995(5) 0.232(6) 1.162(4) 0.094(7) Uani 0.30(2) 1 d D U P B 2
H52D H 1.0619 0.2462 1.1211 0.141 Uiso 0.30(2) 1 calc R U P B 2
H52E H 0.9753 0.1598 1.1781 0.141 Uiso 0.30(2) 1 calc R U P B 2
H52F H 1.0122 0.2503 1.2019 0.141 Uiso 0.30(2) 1 calc R U P B 2
N1 N 0.5273(11) 0.7994(8) 0.5400(6) 0.040(3) Uani 1 1 d . . . . .
N2 N 0.4594(10) 0.6698(10) 0.4918(7) 0.044(3) Uani 1 1 d . . . . .
N3 N 0.4126(11) 0.5973(10) 0.4721(7) 0.050(4) Uani 1 1 d . . . . .
N4 N 0.3812(10) 0.5576(9) 0.5919(7) 0.040(3) Uani 1 1 d . . . . .
N5 N 0.2290(11) 0.3149(12) 0.8748(7) 0.057(4) Uani 1 1 d . . . . .
N6 N 1.0704(13) 0.1868(12) 0.4785(8) 0.063(4) Uani 1 1 d . . . . .
N7 N 0.9813(11) 0.3673(9) 0.4546(6) 0.039(3) Uani 1 1 d . . . . .
N8 N 0.9238(11) 0.4605(10) 0.4513(7) 0.047(3) Uani 1 1 d . . . . .
N9 N 0.8927(11) 0.3596(10) 0.5640(6) 0.043(3) Uani 1 1 d . . . . .
N10 N 0.7315(12) 0.2710(13) 0.8602(7) 0.066(5) Uani 1 1 d . . . . .
O1 O 0.5641(12) 0.7852(11) 0.2808(7) 0.074(4) Uani 1 1 d . . . . .
O2 O 0.6811(11) 1.0091(10) 0.3566(7) 0.063(3) Uani 1 1 d . . . . .
O3 O 0.4159(8) 0.3500(9) 0.8327(6) 0.052(3) Uani 1 1 d . . . . .
O4 O 1.217(2) 0.1829(18) 0.2768(12) 0.153(9) Uani 1 1 d . . . . .
O5 O 1.0799(13) 0.4850(11) 0.2346(8) 0.081(4) Uani 1 1 d . . . . .
O6 O 0.9188(8) 0.2939(9) 0.8133(5) 0.047(3) Uani 1 1 d . . . . .
Cl1 Cl 0.7273(10) 0.7122(8) 0.4443(7) 0.046(3) Uani 0.51(2) 1 d . U P C 1
C100 C 0.411(5) 0.887(5) 0.423(3) 0.049(8) Uani 0.51(2) 1 d . U P C 1
O100 O 0.322(3) 0.922(2) 0.4206(16) 0.061(6) Uani 0.51(2) 1 d . U P C 1
Cl2 Cl 0.3612(11) 0.8781(14) 0.4415(9) 0.058(4) Uani 0.49(2) 1 d . U P C 2
C200 C 0.705(4) 0.741(3) 0.417(2) 0.039(7) Uani 0.49(2) 1 d . U P C 2
O200 O 0.792(2) 0.7080(18) 0.4089(16) 0.051(6) Uani 0.49(2) 1 d . U P C 2
Cl3 Cl 0.8990(10) 0.2487(9) 0.3772(7) 0.077(4) Uani 0.579(19) 1 d D U P D 1
C300 C 1.223(3) 0.379(3) 0.371(3) 0.061(8) Uani 0.579(19) 1 d D U P D 1
O300 O 1.308(2) 0.4177(19) 0.3613(15) 0.075(6) Uani 0.579(19) 1 d D U P D 1
Cl4 Cl 1.2431(12) 0.3643(12) 0.4012(9) 0.063(4) Uani 0.421(19) 1 d D U P D 2
C400 C 0.955(5) 0.237(5) 0.356(4) 0.073(9) Uani 0.421(19) 1 d D U P D 2
O400 O 0.861(3) 0.230(3) 0.3566(19) 0.076(7) Uani 0.421(19) 1 d D U P D 2
Re1 Re 0.55041(6) 0.80674(5) 0.42897(3) 0.0424(3) Uani 1 1 d . . . . .
Re2 Re 1.08057(7) 0.30696(6) 0.37358(4) 0.0568(3) Uani 1 1 d . . . . .

loop_
_atom_site_aniso_label
_atom_site_aniso_U_11
_atom_site_aniso_U_22
_atom_site_aniso_U_33
_atom_site_aniso_U_23
_atom_site_aniso_U_13
_atom_site_aniso_U_12
C1 0.031(9) 0.062(12) 0.061(12) -0.013(10) -0.002(8) -0.015(8)
C2 0.057(11) 0.050(11) 0.037(9) -0.006(8) -0.009(8) -0.005(9)
C3 0.067(11) 0.054(11) 0.034(10) -0.002(8) -0.025(8) 0.010(9)
C4 0.062(11) 0.046(10) 0.050(11) -0.020(8) -0.009(9) 0.003(9)
C5 0.068(12) 0.074(14) 0.047(11) -0.014(10) -0.016(9) 0.013(11)
C6 0.069(11) 0.019(8) 0.047(10) -0.012(7) -0.014(8) 0.005(8)
C7 0.043(9) 0.044(10) 0.044(10) 0.000(8) -0.014(8) 0.009(8)
C8 0.045(9) 0.045(10) 0.025(9) 0.014(7) -0.011(7) 0.001(8)
C9 0.048(10) 0.020(9) 0.089(14) -0.002(9) -0.018(9) 0.004(8)
C10 0.039(10) 0.045(10) 0.061(11) -0.011(8) 0.000(8) -0.010(8)
C11 0.036(9) 0.064(11) 0.038(10) -0.006(8) -0.015(7) 0.000(8)
C12 0.031(9) 0.082(15) 0.086(15) -0.028(12) -0.010(10) 0.007(10)
C13 0.035(9) 0.052(11) 0.060(11) -0.013(9) -0.018(8) 0.007(8)
C14 0.035(9) 0.035(9) 0.041(9) 0.006(7) -0.010(7) 0.006(7)
C15 0.023(8) 0.044(10) 0.066(11) 0.000(8) -0.014(8) -0.001(7)
C16 0.033(9) 0.053(11) 0.046(10) -0.011(8) -0.006(8) 0.006(8)
C17 0.042(9) 0.065(12) 0.031(9) -0.002(8) -0.001(8) 0.005(9)
C18 0.063(12) 0.064(13) 0.068(13) -0.012(10) -0.010(11) 0.008(10)
C19 0.096(16) 0.072(14) 0.045(11) -0.014(10) -0.020(11) 0.002(12)
C21 0.053(12) 0.119(19) 0.048(12) -0.015(12) -0.009(10) 0.007(12)
C22 0.038(10) 0.15(2) 0.040(11) -0.031(12) -0.001(8) -0.006(12)
C20 0.072(13) 0.100(16) 0.056(12) -0.054(12) -0.028(11) 0.035(12)
C23 0.104(11) 0.074(11) 0.050(8) -0.028(7) -0.043(7) 0.037(8)
C24 0.115(13) 0.070(12) 0.056(10) -0.029(9) -0.039(8) 0.032(10)
C25 0.113(13) 0.085(13) 0.061(10) -0.020(9) -0.052(9) 0.031(10)
C26 0.104(14) 0.070(12) 0.057(10) -0.018(9) -0.033(9) 0.038(10)
C23' 0.106(12) 0.073(12) 0.052(9) -0.027(9) -0.043(9) 0.037(9)
C24' 0.110(15) 0.071(15) 0.055(13) -0.032(12) -0.040(12) 0.034(12)
C25' 0.104(16) 0.072(15) 0.053(13) -0.022(11) -0.050(13) 0.036(12)
C26' 0.108(14) 0.076(14) 0.055(12) -0.024(11) -0.043(11) 0.038(12)
C27 0.14(2) 0.077(15) 0.103(18) -0.075(14) -0.056(16) 0.048(15)
C28 0.061(11) 0.080(15) 0.058(12) -0.056(12) -0.015(10) 0.022(10)
C29 0.079(13) 0.065(14) 0.071(13) -0.035(11) -0.045(11) 0.027(11)
C30 0.102(16) 0.042(11) 0.073(14) -0.003(10) -0.059(13) 0.015(11)
C31 0.088(15) 0.048(12) 0.076(15) 0.004(10) -0.041(12) 0.006(11)
C32 0.095(15) 0.044(12) 0.063(13) -0.020(9) -0.026(11) 0.006(11)
C33 0.077(12) 0.036(10) 0.055(11) -0.019(8) -0.032(10) -0.004(9)
C34 0.055(7) 0.049(8) 0.023(7) -0.019(6) -0.007(6) -0.009(6)
C35 0.041(9) 0.077(13) 0.031(10) -0.016(9) 0.002(7) 0.007(9)
C36 0.066(12) 0.062(12) 0.035(9) -0.022(8) -0.020(9) 0.004(9)
C37 0.043(10) 0.067(12) 0.062(12) -0.025(9) -0.011(9) -0.015(9)
C38 0.046(10) 0.098(16) 0.046(11) -0.010(10) -0.008(9) -0.020(10)
C39 0.040(9) 0.042(9) 0.043(9) -0.013(7) -0.019(7) -0.003(7)
C40 0.034(9) 0.063(11) 0.023(8) -0.013(7) -0.011(7) -0.005(8)
C41 0.048(10) 0.059(12) 0.046(11) 0.005(8) -0.014(8) -0.012(9)
C42 0.056(11) 0.035(9) 0.036(9) -0.011(7) -0.011(8) 0.001(8)
C43 0.056(11) 0.090(14) 0.042(10) -0.027(9) -0.020(9) -0.004(10)
C44 0.060(13) 0.24(4) 0.047(12) -0.050(17) -0.010(11) 0.012(17)
C45 0.060(14) 0.21(3) 0.074(16) -0.054(18) -0.025(12) 0.002(17)
C46 0.096(17) 0.15(2) 0.031(11) -0.028(12) -0.020(11) 0.006(16)
C47 0.050(11) 0.18(3) 0.073(15) -0.079(16) -0.015(11) -0.016(14)
C48 0.031(9) 0.16(2) 0.034(10) -0.026(12) 0.002(8) -0.015(11)
C49 0.106(12) 0.148(16) 0.057(9) -0.056(10) -0.032(8) 0.000(11)
C50 0.110(12) 0.146(16) 0.060(10) -0.055(10) -0.027(9) 0.001(11)
C51 0.109(12) 0.147(16) 0.060(10) -0.055(11) -0.031(9) -0.001(11)
C52 0.105(12) 0.151(16) 0.058(9) -0.051(11) -0.031(9) -0.002(11)
C49' 0.107(12) 0.148(16) 0.057(9) -0.055(10) -0.031(8) 0.000(11)
C50' 0.107(12) 0.148(16) 0.058(10) -0.053(11) -0.030(9) -0.002(12)
C51' 0.108(12) 0.148(16) 0.059(10) -0.055(11) -0.030(9) 0.000(12)
C52' 0.105(13) 0.148(17) 0.055(10) -0.056(11) -0.033(9) -0.001(12)
N1 0.077(9) 0.015(6) 0.028(7) -0.011(5) -0.008(6) 0.008(6)
N2 0.034(7) 0.043(8) 0.059(10) -0.015(7) -0.017(6) 0.000(6)
N3 0.056(8) 0.040(8) 0.050(8) 0.005(7) -0.027(7) -0.007(7)
N4 0.045(7) 0.037(8) 0.042(8) -0.013(6) -0.015(6) -0.005(6)
N5 0.042(8) 0.067(10) 0.048(9) -0.003(7) -0.005(7) -0.009(7)
N6 0.075(10) 0.076(12) 0.064(10) -0.044(9) -0.038(8) 0.014(9)
N7 0.066(8) 0.021(7) 0.036(7) -0.008(5) -0.027(6) 0.008(6)
N8 0.056(8) 0.037(8) 0.059(9) -0.020(6) -0.028(7) 0.011(7)
N9 0.053(8) 0.048(8) 0.028(7) -0.010(6) -0.013(6) -0.006(7)
N10 0.045(9) 0.106(14) 0.038(9) -0.006(8) -0.015(7) -0.007(9)
O1 0.098(10) 0.094(10) 0.059(8) -0.054(8) -0.034(7) 0.006(8)
O2 0.073(8) 0.046(8) 0.061(8) -0.002(6) -0.015(7) -0.012(7)
O3 0.030(6) 0.062(8) 0.054(7) -0.009(6) -0.009(5) 0.010(5)
O4 0.21(2) 0.18(2) 0.150(18) -0.138(17) -0.102(16) 0.107(18)
O5 0.100(11) 0.073(10) 0.065(9) -0.011(8) -0.033(8) 0.032(8)
O6 0.031(5) 0.067(8) 0.040(6) -0.013(5) -0.009(5) -0.005(5)
Cl1 0.055(7) 0.040(6) 0.045(8) -0.010(5) -0.020(5) -0.003(5)
C100 0.070(18) 0.032(13) 0.043(16) -0.011(13) -0.014(15) -0.001(15)
O100 0.072(15) 0.041(13) 0.062(14) 0.001(12) -0.021(11) -0.004(12)
Cl2 0.073(11) 0.046(7) 0.058(10) -0.010(7) -0.027(6) 0.008(8)
C200 0.052(13) 0.027(14) 0.045(16) -0.015(12) -0.017(13) -0.011(11)
O200 0.052(12) 0.036(11) 0.059(14) -0.008(10) -0.010(11) -0.009(10)
Cl3 0.133(11) 0.046(5) 0.070(8) -0.014(5) -0.062(7) -0.002(7)
C300 0.056(13) 0.049(14) 0.083(18) -0.024(15) -0.026(13) 0.021(11)
O300 0.054(11) 0.071(13) 0.098(15) -0.024(11) -0.022(11) 0.017(9)
Cl4 0.058(8) 0.059(8) 0.079(11) -0.028(8) -0.028(6) 0.032(6)
C400 0.139(19) 0.041(14) 0.061(17) -0.016(13) -0.059(16) -0.011(16)
O400 0.143(18) 0.049(13) 0.056(15) -0.008(11) -0.060(13) -0.023(14)
Re1 0.0560(5) 0.0328(4) 0.0367(4) -0.0032(3) -0.0179(3) 0.0005(3)
Re2 0.0825(6) 0.0558(5) 0.0450(5) -0.0275(4) -0.0300(4) 0.0241(4)

loop_
_atom_type_symbol
_atom_type_description
_atom_type_scat_dispersion_real
_atom_type_scat_dispersion_imag
_atom_type_scat_source
C C 0.0033 0.0016 'International Tables Vol C Tables 4.2.6.8 and 6.1.1.4'
H H 0.0000 0.0000 'International Tables Vol C Tables 4.2.6.8 and 6.1.1.4'
N N 0.0061 0.0033 'International Tables Vol C Tables 4.2.6.8 and 6.1.1.4'
O O 0.0106 0.0060 'International Tables Vol C Tables 4.2.6.8 and 6.1.1.4'
Cl Cl 0.1484 0.1585 'International Tables Vol C Tables 4.2.6.8 and 6.1.1.4'
Re Re -1.0185 7.2310 'International Tables Vol C Tables 4.2.6.8 and 6.1.1.4'

loop_
_geom_angle_atom_site_label_1
_geom_angle_atom_site_label_2
_geom_angle_atom_site_label_3
_geom_angle
O1 C1 Re1 169.9(17)
O2 C2 Re1 177.0(16)
C4 C3 N1 128.2(16)
C4 C3 H3 115.9
N1 C3 H3 115.9
C3 C4 C5 117.6(17)
C3 C4 H4 121.2
C5 C4 H4 121.2
C6 C5 C4 118.5(17)
C6 C5 H5 120.7
C4 C5 H5 120.7
C5 C6 C7 120.0(16)
C5 C6 H6 120.0
C7 C6 H6 120.0
C6 C7 N1 124.2(15)
C6 C7 C8 128.3(14)
N1 C7 C8 107.4(13)
N2 C8 N4 109.1(15)
N2 C8 C7 120.7(14)
N4 C8 C7 130.0(14)
N3 C9 N4 109.8(14)
N3 C9 H9 125.1
N4 C9 H9 125.1
C15 C10 C11 123.1(15)
C15 C10 N4 118.7(13)
C11 C10 N4 118.1(15)
C12 C11 C10 120.2(15)
C12 C11 H11 119.9
C10 C11 H11 119.9
C13 C12 C11 118.9(16)
C13 C12 H12 120.6
C11 C12 H12 120.6
C12 C13 N5 131.9(16)
C12 C13 C14 119.7(16)
N5 C13 C14 108.3(13)
O3 C14 C15 128.8(13)
O3 C14 C13 107.7(13)
C15 C14 C13 123.5(14)
C10 C15 C14 114.6(13)
C10 C15 H15 122.7
C14 C15 H15 122.7
N5 C16 O3 112.9(13)
N5 C16 C17 127.7(14)
O3 C16 C17 119.2(13)
C18 C17 C22 117.5(17)
C18 C17 C16 120.4(16)
C22 C17 C16 122.1(15)
C17 C18 C19 122.1(19)
C17 C18 H18 118.9
C19 C18 H18 118.9
C20 C19 C18 119(2)
C20 C19 H19 120.4
C18 C19 H19 120.4
C20 C21 C22 123.1(18)
C20 C21 H21 118.5
C22 C21 H21 118.5
C21 C22 C17 119.3(18)
C21 C22 H22 120.4
C17 C22 H22 120.4
C19 C20 C21 118.4(19)
C19 C20 C23' 128(3)
C21 C20 C23' 113(3)
C19 C20 C23 121(2)
C21 C20 C23 120.7(19)
C25 C23 C26 113(2)
C25 C23 C20 112(2)
C26 C23 C20 106.8(16)
C25 C23 C24 107.3(17)
C26 C23 C24 108(2)
C20 C23 C24 109.9(18)
C23 C24 H24A 109.5
C23 C24 H24B 109.5
H24A C24 H24B 109.5
C23 C24 H24C 109.5
H24A C24 H24C 109.5
H24B C24 H24C 109.5
C23 C25 H25A 109.5
C23 C25 H25B 109.5
H25A C25 H25B 109.5
C23 C25 H25C 109.5
H25A C25 H25C 109.5
H25B C25 H25C 109.5
C23 C26 H26A 109.5
C23 C26 H26B 109.5
H26A C26 H26B 109.5
C23 C26 H26C 109.5
H26A C26 H26C 109.5
H26B C26 H26C 109.5
C25' C23' C26' 113(3)
C25' C23' C20 113(3)
C26' C23' C20 106(3)
C25' C23' C24' 106(3)
C26' C23' C24' 108(3)
C20 C23' C24' 111(3)
C23' C24' H24D 109.5
C23' C24' H24E 109.5
H24D C24' H24E 109.5
C23' C24' H24F 109.5
H24D C24' H24F 109.5
H24E C24' H24F 109.5
C23' C25' H25D 109.5
C23' C25' H25E 109.5
H25D C25' H25E 109.5
C23' C25' H25F 109.5
H25D C25' H25F 109.5
H25E C25' H25F 109.5
C23' C26' H26D 109.5
C23' C26' H26E 109.5
H26D C26' H26E 109.5
C23' C26' H26F 109.5
H26D C26' H26F 109.5
H26E C26' H26F 109.5
O4 C27 Re2 178(3)
O5 C28 Re2 178.8(18)
C30 C29 N6 126(2)
C30 C29 H29 116.9
N6 C29 H29 116.9
C29 C30 C31 117(2)
C29 C30 H30 121.3
C31 C30 H30 121.3
C30 C31 C32 121.4(18)
C30 C31 H31 119.3
C32 C31 H31 119.3
C33 C32 C31 116.6(18)
C33 C32 H32 121.7
C31 C32 H32 121.7
N6 C33 C34 116.1(15)
N6 C33 C32 119.5(16)
C34 C33 C32 124.3(16)
N9 C34 N7 107.8(14)
N9 C34 C33 136.0(15)
N7 C34 C33 116.0(13)
N8 C35 N9 110.8(15)
N8 C35 H35 124.6
N9 C35 H35 124.6
C41 C36 C37 126.7(16)
C41 C36 N9 116.2(15)
C37 C36 N9 117.0(14)
C38 C37 C36 117.8(16)
C38 C37 H37 121.1
C36 C37 H37 121.1
C39 C38 C37 119.2(16)
C39 C38 H38 120.4
C37 C38 H38 120.4
C38 C39 C40 122.1(15)
C38 C39 N10 130.7(15)
C40 C39 N10 107.2(12)
C39 C40 O6 109.7(12)
C39 C40 C41 121.9(13)
O6 C40 C41 128.1(13)
C36 C41 C40 112.0(15)
C36 C41 H41 124.0
C40 C41 H41 124.0
N10 C42 O6 116.5(13)
N10 C42 C43 126.9(15)
O6 C42 C43 116.5(14)
C48 C43 C44 118.6(16)
C48 C43 C42 123.9(16)
C44 C43 C42 117.5(16)
C43 C44 C45 118.2(19)
C43 C44 H44 120.9
C45 C44 H44 120.9
C46 C45 C44 119(2)
C46 C45 H45 120.4
C44 C45 H45 120.4
C47 C46 C45 119.6(19)
C47 C46 C49' 122(2)
C45 C46 C49' 116(2)
C47 C46 C49 124(2)
C45 C46 C49 116(2)
C46 C47 C48 121.8(18)
C46 C47 H47 119.1
C48 C47 H47 119.1
C43 C48 C47 120.3(16)
C43 C48 H48 119.8
C47 C48 H48 119.8
C50 C49 C52 106(3)
C50 C49 C46 111(3)
C52 C49 C46 115(2)
C50 C49 C51 96(3)
C52 C49 C51 117(2)
C46 C49 C51 110(2)
C49 C50 H50A 109.5
C49 C50 H50B 109.5
H50A C50 H50B 109.5
C49 C50 H50C 109.5
H50A C50 H50C 109.5
H50B C50 H50C 109.5
C49 C51 H51A 109.5
C49 C51 H51B 109.5
H51A C51 H51B 109.5
C49 C51 H51C 109.5
H51A C51 H51C 109.5
H51B C51 H51C 109.5
C49 C52 H52A 109.5
C49 C52 H52B 109.5
H52A C52 H52B 109.5
C49 C52 H52C 109.5
H52A C52 H52C 109.5
H52B C52 H52C 109.5
C50' C49' C52' 104(4)
C50' C49' C46 103(5)
C52' C49' C46 111(4)
C50' C49' C51' 93(3)
C52' C49' C51' 123(4)
C46 C49' C51' 117(4)
C49' C50' H50D 109.5
C49' C50' H50E 109.5
H50D C50' H50E 109.5
C49' C50' H50F 109.5
H50D C50' H50F 109.5
H50E C50' H50F 109.5
C49' C51' H51D 109.5
C49' C51' H51E 109.5
H51D C51' H51E 109.5
C49' C51' H51F 109.5
H51D C51' H51F 109.5
H51E C51' H51F 109.5
C49' C52' H52D 109.5
C49' C52' H52E 109.5
H52D C52' H52E 109.5
C49' C52' H52F 109.5
H52D C52' H52F 109.5
H52E C52' H52F 109.5
C3 N1 C7 111.1(13)
C3 N1 Re1 128.3(10)
C7 N1 Re1 120.4(10)
C8 N2 N3 110.7(13)
C8 N2 Re1 117.7(11)
N3 N2 Re1 131.6(10)
C9 N3 N2 104.3(13)
C8 N4 C9 106.0(12)
C8 N4 C10 131.8(13)
C9 N4 C10 122.1(13)
C16 N5 C13 106.2(13)
C29 N6 C33 118.6(16)
C29 N6 Re2 125.9(12)
C33 N6 Re2 115.3(12)
C34 N7 N8 108.2(12)
C34 N7 Re2 119.0(10)
N8 N7 Re2 132.7(9)
C35 N8 N7 104.6(13)
C34 N9 C35 108.5(13)
C34 N9 C36 128.8(14)
C35 N9 C36 122.7(14)
C42 N10 C39 103.8(13)
C14 O3 C16 104.9(11)
C40 O6 C42 102.7(11)
O100 C100 Re1 171(5)
O200 C200 Re1 178(4)
O300 C300 Re2 172(4)
O400 C400 Re2 151(5)
C1 Re1 C2 87.1(7)
C1 Re1 C100 86.7(17)
C2 Re1 C100 85.8(17)
C1 Re1 C200 86.3(13)
C2 Re1 C200 86.3(13)
C1 Re1 N2 99.7(6)
C2 Re1 N2 173.0(6)
C100 Re1 N2 93.1(16)
C200 Re1 N2 95.5(13)
C1 Re1 N1 172.9(5)
C2 Re1 N1 99.4(6)
C100 Re1 N1 91.0(17)
C200 Re1 N1 96.8(13)
N2 Re1 N1 73.7(5)
C1 Re1 Cl2 91.9(6)
C2 Re1 Cl2 96.1(7)
C200 Re1 Cl2 176.9(12)
N2 Re1 Cl2 82.4(5)
N1 Re1 Cl2 84.7(5)
C1 Re1 Cl1 97.8(6)
C2 Re1 Cl1 92.4(6)
C100 Re1 Cl1 175.1(17)
N2 Re1 Cl1 88.0(4)
N1 Re1 Cl1 84.7(5)
C27 Re2 C28 87.5(9)
C27 Re2 C400 78.8(19)
C28 Re2 C400 90(2)
C27 Re2 C300 91.9(16)
C28 Re2 C300 83.4(14)
C27 Re2 N7 170.6(8)
C28 Re2 N7 101.6(5)
C400 Re2 N7 98.7(18)
C300 Re2 N7 91.4(14)
C27 Re2 N6 97.4(9)
C28 Re2 N6 175.0(6)
C400 Re2 N6 90(2)
C300 Re2 N6 97.6(14)
N7 Re2 N6 73.5(5)
C27 Re2 Cl3 95.9(8)
C28 Re2 Cl3 91.5(6)
C300 Re2 Cl3 170.4(13)
N7 Re2 Cl3 81.7(4)
N6 Re2 Cl3 86.8(5)
C27 Re2 Cl4 95.9(8)
C28 Re2 Cl4 97.5(6)
C400 Re2 Cl4 171.1(19)
N7 Re2 Cl4 85.4(5)
N6 Re2 Cl4 83.3(5)

loop_
_geom_bond_atom_site_label_1
_geom_bond_atom_site_label_2
_geom_bond_distance
C1 O1 1.13(2)
C1 Re1 1.92(2)
C2 O2 1.125(19)
C2 Re1 1.941(19)
C3 C4 1.35(2)
C3 N1 1.35(2)
C3 H3 0.9500
C4 C5 1.41(2)
C4 H4 0.9500
C5 C6 1.34(2)
C5 H5 0.9500
C6 C7 1.39(2)
C6 H6 0.9500
C7 N1 1.398(19)
C7 C8 1.47(2)
C8 N2 1.298(19)
C8 N4 1.346(19)
C9 N3 1.34(2)
C9 N4 1.38(2)
C9 H9 0.9500
C10 C15 1.37(2)
C10 C11 1.41(2)
C10 N4 1.45(2)
C11 C12 1.37(2)
C11 H11 0.9500
C12 C13 1.36(2)
C12 H12 0.9500
C13 N5 1.38(2)
C13 C14 1.41(2)
C14 O3 1.364(18)
C14 C15 1.39(2)
C15 H15 0.9500
C16 N5 1.31(2)
C16 O3 1.392(18)
C16 C17 1.44(2)
C17 C18 1.35(2)
C17 C22 1.39(2)
C18 C19 1.43(3)
C18 H18 0.9500
C19 C20 1.34(3)
C19 H19 0.9500
C21 C20 1.36(3)
C21 C22 1.37(3)
C21 H21 0.9500
C22 H22 0.9500
C20 C23' 1.55(3)
C20 C23 1.55(3)
C23 C25 1.50(3)
C23 C26 1.52(3)
C23 C24 1.64(3)
C24 H24A 0.9800
C24 H24B 0.9800
C24 H24C 0.9800
C25 H25A 0.9800
C25 H25B 0.9800
C25 H25C 0.9800
C26 H26A 0.9800
C26 H26B 0.9800
C26 H26C 0.9800
C23' C25' 1.50(4)
C23' C26' 1.52(3)
C23' C24' 1.64(4)
C24' H24D 0.9800
C24' H24E 0.9800
C24' H24F 0.9800
C25' H25D 0.9800
C25' H25E 0.9800
C25' H25F 0.9800
C26' H26D 0.9800
C26' H26E 0.9800
C26' H26F 0.9800
C27 O4 1.20(2)
C27 Re2 1.89(2)
C28 O5 1.14(2)
C28 Re2 1.95(2)
C29 C30 1.29(3)
C29 N6 1.36(2)
C29 H29 0.9500
C30 C31 1.37(3)
C30 H30 0.9500
C31 C32 1.44(3)
C31 H31 0.9500
C32 C33 1.40(2)
C32 H32 0.9500
C33 N6 1.37(2)
C33 C34 1.40(2)
C34 N9 1.316(19)
C34 N7 1.362(18)
C35 N8 1.32(2)
C35 N9 1.36(2)
C35 H35 0.9500
C36 C41 1.35(2)
C36 C37 1.37(2)
C36 N9 1.452(19)
C37 C38 1.37(2)
C37 H37 0.9500
C38 C39 1.33(2)
C38 H38 0.9500
C39 C40 1.35(2)
C39 N10 1.45(2)
C40 O6 1.373(17)
C40 C41 1.44(2)
C41 H41 0.9500
C42 N10 1.26(2)
C42 O6 1.379(18)
C42 C43 1.46(2)
C43 C48 1.36(2)
C43 C44 1.41(3)
C44 C45 1.43(3)
C44 H44 0.9500
C45 C46 1.38(3)
C45 H45 0.9500
C46 C47 1.30(3)
C46 C49' 1.51(6)
C46 C49 1.60(3)
C47 C48 1.39(3)
C47 H47 0.9500
C48 H48 0.9500
C49 C50 1.39(4)
C49 C52 1.48(4)
C49 C51 1.65(4)
C50 H50A 0.9800
C50 H50B 0.9800
C50 H50C 0.9800
C51 H51A 0.9800
C51 H51B 0.9800
C51 H51C 0.9800
C52 H52A 0.9800
C52 H52B 0.9800
C52 H52C 0.9800
C49' C50' 1.38(4)
C49' C52' 1.48(4)
C49' C51' 1.65(4)
C50' H50D 0.9800
C50' H50E 0.9800
C50' H50F 0.9800
C51' H51D 0.9800
C51' H51E 0.9800
C51' H51F 0.9800
C52' H52D 0.9800
C52' H52E 0.9800
C52' H52F 0.9800
N1 Re1 2.146(11)
N2 N3 1.389(18)
N2 Re1 2.122(13)
N6 Re2 2.216(16)
N7 N8 1.412(17)
N7 Re2 2.126(12)
Cl1 Re1 2.473(11)
C100 O100 1.16(8)
C100 Re1 1.97(6)
Cl2 Re1 2.425(14)
C200 O200 1.13(6)
C200 Re1 2.02(5)
Cl3 Re2 2.385(12)
C300 O300 1.14(4)
C300 Re2 2.04(4)
Cl4 Re2 2.433(15)
C400 O400 1.15(5)
C400 Re2 2.02(5)
